data_1549425
loop_
_publ_author_name
'Engstrom, Jordan R.'
'Savyasachi, Aramballi J.'
'Parhizkar, Marzieh'
'Sutti, Alessandra'
'Hawes, Chris S.'
'White, Jonathan M.'
'Gunnlaugsson, Thorfinnur'
'Pfeffer, Frederick M.'

_publ_section_title
;
 Norbornene chaotropic salts as low molecular mass ionic organogelators
 (LMIOGs).
;
_journal_issue 23
_journal_name_full 'Chemical science'
_journal_page_first 5233
_journal_page_last 5241
_journal_paper_doi 10.1039/c8sc01798k
_journal_volume 9
_journal_year 2018
_chemical_absolute_configuration ad
_chemical_formula_moiety 'C18 H16 N O4, 2(H2 O), C8 H20 N'
_chemical_formula_sum 'C26 H40 N2 O6'
_chemical_formula_weight 476.60
_space_group_crystal_system triclinic
_space_group_IT_number 1
_space_group_name_Hall 'P 1'
_space_group_name_H-M_alt 'P 1'
_symmetry_space_group_name_Hall 'P 1'
_symmetry_space_group_name_H-M 'P 1'
_atom_sites_solution_hydrogens mixed
_atom_sites_solution_primary dual
_audit_creation_date 2017-04-28
_audit_creation_method
;
Olex2 1.2
(compiled 2017.03.28 svn.r3405 for OlexSys, GUI svn.r5335)
;
_audit_update_record
;
2018-02-27 deposited with the CCDC.
2018-05-16 downloaded from the CCDC.
;
_cell_angle_alpha 93.9720(10)
_cell_angle_beta 99.6020(10)
_cell_angle_gamma 107.2150(10)
_cell_formula_units_Z 2
_cell_length_a 8.8976(3)
_cell_length_b 9.7399(3)
_cell_length_c 15.4155(5)
_cell_measurement_reflns_used 9945
_cell_measurement_temperature 100(2)
_cell_measurement_theta_max 68.29
_cell_measurement_theta_min 4.79
_cell_volume 1248.19(7)
_computing_molecular_graphics 'Olex2 (Dolomanov et al., 2009)'
_computing_publication_material 'Olex2 (Dolomanov et al., 2009)'
_computing_structure_refinement 'ShelXL (Sheldrick, 2015)'
_computing_structure_solution 'ShelXT (Sheldrick, 2015)'
_diffrn_ambient_temperature 99.99
_diffrn_detector_area_resol_mean 8
_diffrn_measured_fraction_theta_full 1.000
_diffrn_measured_fraction_theta_max 0.999
_diffrn_measurement_device_type 'Bruker APEX-II CCD'
_diffrn_measurement_method '\w and \f scans'
_diffrn_radiation_monochromator graphite
_diffrn_radiation_type CuK\a
_diffrn_radiation_wavelength 1.54178
_diffrn_reflns_av_R_equivalents 0.0361
_diffrn_reflns_av_unetI/netI 0.0292
_diffrn_reflns_Laue_measured_fraction_full 1.000
_diffrn_reflns_Laue_measured_fraction_max 0.999
_diffrn_reflns_limit_h_max 10
_diffrn_reflns_limit_h_min -10
_diffrn_reflns_limit_k_max 11
_diffrn_reflns_limit_k_min -11
_diffrn_reflns_limit_l_max 18
_diffrn_reflns_limit_l_min -18
_diffrn_reflns_number 33371
_diffrn_reflns_point_group_measured_fraction_full 0.993
_diffrn_reflns_point_group_measured_fraction_max 0.989
_diffrn_reflns_theta_full 67.679
_diffrn_reflns_theta_max 68.296
_diffrn_reflns_theta_min 2.931
_diffrn_source 'sealed tube'
_diffrn_standards_number 0
_exptl_absorpt_coefficient_mu 0.726
_exptl_absorpt_correction_T_max 0.7531
_exptl_absorpt_correction_T_min 0.6842
_exptl_absorpt_correction_type multi-scan
_exptl_absorpt_process_details
;
'Dataset was created by merging two collections carried out 
on the same crystal after manual reorientation, in order to
collect satisfactory Friedel pair coverage. Each dataset was
scaled separately. SADABS-2016/2 (Bruker,2016/2) was used for 
absorption correction. 
The Ratio of minimum to maximum transmission is 0.8598
wR2(int) was 0.0643 before and 0.0504 after correction. 
The Ratio of minimum to maximum transmission is 0.9085. The 
\l/2 correction factor is Not present.'
;
_exptl_crystal_colour colourless
_exptl_crystal_density_diffrn 1.268
_exptl_crystal_description block
_exptl_crystal_F_000 516
_exptl_crystal_size_max 0.31
_exptl_crystal_size_mid 0.17
_exptl_crystal_size_min 0.14
_refine_diff_density_max 0.411
_refine_diff_density_min -0.214
_refine_diff_density_rms 0.038
_refine_ls_abs_structure_details
;
 Flack x determined using 4397 quotients [(I+)-(I-)]/[(I+)+(I-)]
 (Parsons, Flack and Wagner, Acta Cryst. B69 (2013) 249-259).
;
_refine_ls_abs_structure_Flack 0.05(3)
_refine_ls_extinction_method none
_refine_ls_goodness_of_fit_ref 1.030
_refine_ls_hydrogen_treatment mixed
_refine_ls_matrix_type full
_refine_ls_number_parameters 645
_refine_ls_number_reflns 9072
_refine_ls_number_restraints 11
_refine_ls_restrained_S_all 1.030
_refine_ls_R_factor_all 0.0342
_refine_ls_R_factor_gt 0.0340
_refine_ls_shift/su_max 0.000
_refine_ls_shift/su_mean 0.000
_refine_ls_structure_factor_coef Fsqd
_refine_ls_weighting_details 'w=1/[\s^2^(Fo^2^)+(0.0600P)^2^+0.2530P] where P=(Fo^2^+2Fc^2^)/3'
_refine_ls_weighting_scheme calc
_refine_ls_wR_factor_gt 0.0939
_refine_ls_wR_factor_ref 0.0941
_reflns_Friedel_coverage 0.979
_reflns_Friedel_fraction_full 0.986
_reflns_Friedel_fraction_max 0.979
_reflns_number_gt 9004
_reflns_number_total 9072
_reflns_threshold_expression 'I > 2\s(I)'
_cod_data_source_file c8sc01798k2.cif
_cod_data_source_block 9TEA_S
_cod_depositor_comments 'Adding full bibliography for 1549423--1549425.cif.'
_cod_original_cell_volume 1248.18(7)
_cod_database_code 1549425
_shelx_shelxl_version_number 2014/7
_shelx_space_group_comment
;
The symmetry employed for this shelxl refinement is uniquely defined
by the following loop, which should always be used as a source of
symmetry information in preference to the above space-group names.
They are only intended as comments.
;
_shelx_estimated_absorpt_t_max 0.905
_shelx_estimated_absorpt_t_min 0.806
_exptl_absorpt_special_details 'See Above'
_olex2_refinement_description
;
1. Fixed Uiso
 At 1.2 times of:
  All C(H) groups, All C(H,H) groups
 At 1.5 times of:
  All C(H,H,H) groups, All C(H,H,H,H,H,H,H,H,H,H,H) groups
2. Restrained distances
 O12-H12C = O12-H12D
 0.87 with sigma of 0.02
 O9-H9A = O9-H9B
 0.87 with sigma of 0.02
 O10-H10A = O10-H10B
 0.87 with sigma of 0.02
 O11-H11A = O11-H11B
 0.87 with sigma of 0.02
3.a Ternary CH refined with riding coordinates:
 C1(H1), C4(H4), C6(H6), C7(H7), C10(H10), C19(H19), C22(H22), C24(H24),
 C25(H25), C28(H28)
3.b Secondary CH2 refined with riding coordinates:
 C5(H5A,H5B), C12(H12A,H12B), C23(H23A,H23B), C30(H30A,H30B), C38(H38A,H38B),
 C39(H39A,H39B), C42(H42A,H42B), C43(H43A,H43B), C46(H46A,H46B), C47(H47A,H47B),
  C50(H50A,H50B), C51(H51A,H51B)
3.c Aromatic/amide H refined with riding coordinates:
 C2(H2), C3(H3), C14(H14), C15(H15), C16(H16), C17(H17), C18(H18), C20(H20),
 C21(H21), C32(H32), C33(H33), C34(H34), C35(H35), C36(H36)
3.d Idealised Me refined as rotating group:
 C37(H37A,H37B,H37C), C40(H40A,H40B,H40C), C41(H41A,H41B,H41C), C44(H44A,H44B,
 H44C), C45(H45A,H45B,H45C), C48(H48A,H48B,H48C), C49(H49A,H49B,H49C), C52(H52A,
 H52B,H52C)
;
_olex2_submission_special_instructions 'No special instructions were received'

loop_
_space_group_symop_operation_xyz
'x, y, z'

loop_
_atom_site_label
_atom_site_type_symbol
_atom_site_fract_x
_atom_site_fract_y
_atom_site_fract_z
_atom_site_U_iso_or_equiv
_atom_site_adp_type
_atom_site_occupancy
_atom_site_site_symmetry_order
_atom_site_calc_flag
_atom_site_refinement_flags_posn
O1 O 1.20389(19) 0.28445(18) 0.62940(11) 0.0235(3) Uani 1 1 d .
O2 O 1.3951(2) 0.1832(2) 0.67389(12) 0.0300(4) Uani 1 1 d .
O3 O 1.2068(2) 0.46498(18) 0.84813(12) 0.0301(4) Uani 1 1 d .
O4 O 0.88173(19) 0.03057(17) 0.69766(11) 0.0239(3) Uani 1 1 d .
N1 N 1.0734(2) 0.2351(2) 0.77579(12) 0.0186(4) Uani 1 1 d .
C1 C 0.7090(3) 0.1718(2) 0.83646(15) 0.0207(4) Uani 1 1 d .
H1 H 0.6105 0.0862 0.8166 0.025 Uiso 1 1 calc R
C2 C 0.8289(3) 0.1579(3) 0.91509(15) 0.0208(4) Uani 1 1 d .
H2 H 0.8384 0.0698 0.9344 0.025 Uiso 1 1 calc R
C3 C 0.9187(3) 0.2911(3) 0.95234(15) 0.0226(5) Uani 1 1 d .
H3 H 1.0024 0.3152 1.0033 0.027 Uiso 1 1 calc R
C4 C 0.8618(3) 0.3968(2) 0.89807(16) 0.0235(5) Uani 1 1 d .
H4 H 0.8903 0.4980 0.9281 0.028 Uiso 1 1 calc R
C5 C 0.6815(3) 0.3137(3) 0.86982(16) 0.0235(5) Uani 1 1 d .
H5A H 0.6264 0.3550 0.8221 0.028 Uiso 1 1 calc R
H5B H 0.6248 0.3040 0.9202 0.028 Uiso 1 1 calc R
C6 C 0.9139(3) 0.3804(2) 0.80642(15) 0.0210(5) Uani 1 1 d .
H6 H 0.8973 0.4575 0.7699 0.025 Uiso 1 1 calc R
C7 C 0.8050(3) 0.2294(2) 0.76275(14) 0.0194(4) Uani 1 1 d .
H7 H 0.7307 0.2365 0.7081 0.023 Uiso 1 1 calc R
C8 C 0.9177(3) 0.1498(2) 0.73994(14) 0.0193(4) Uani 1 1 d .
C9 C 1.0820(3) 0.3718(2) 0.81390(15) 0.0214(5) Uani 1 1 d .
C10 C 1.2195(3) 0.1962(2) 0.77198(15) 0.0204(4) Uani 1 1 d .
H10 H 1.3062 0.2620 0.8197 0.024 Uiso 1 1 calc R
C11 C 1.2756(3) 0.2231(2) 0.68232(15) 0.0206(4) Uani 1 1 d .
C12 C 1.2024(3) 0.0401(2) 0.79196(15) 0.0219(4) Uani 1 1 d .
H12A H 1.1309 -0.0276 0.7405 0.026 Uiso 1 1 calc R
H12B H 1.3091 0.0258 0.7980 0.026 Uiso 1 1 calc R
C13 C 1.1369(3) 0.0005(2) 0.87441(16) 0.0219(5) Uani 1 1 d .
C14 C 1.1997(3) 0.0862(3) 0.95629(17) 0.0248(5) Uani 1 1 d .
H14 H 1.2842 0.1745 0.9605 0.030 Uiso 1 1 calc R
C15 C 1.1413(3) 0.0455(3) 1.03142(17) 0.0280(5) Uani 1 1 d .
H15 H 1.1856 0.1055 1.0866 0.034 Uiso 1 1 calc R
C16 C 1.0180(3) -0.0832(3) 1.02617(17) 0.0286(5) Uani 1 1 d .
H16 H 0.9781 -0.1118 1.0778 0.034 Uiso 1 1 calc R
C17 C 0.9534(3) -0.1696(3) 0.94579(18) 0.0276(5) Uani 1 1 d .
H17 H 0.8689 -0.2577 0.9421 0.033 Uiso 1 1 calc R
C18 C 1.0116(3) -0.1281(3) 0.87042(17) 0.0256(5) Uani 1 1 d .
H18 H 0.9657 -0.1879 0.8153 0.031 Uiso 1 1 calc R
O12 O 0.5746(2) 0.2691(2) 0.54799(13) 0.0339(4) Uani 1 1 d D
O11 O 0.5710(2) 0.4306(2) 0.40662(12) 0.0305(4) Uani 1 1 d D
O5 O 0.2838(2) 0.50299(18) 0.37463(11) 0.0260(4) Uani 1 1 d .
O6 O 0.0979(2) 0.6091(2) 0.32998(13) 0.0334(4) Uani 1 1 d .
O7 O 0.2725(2) 0.3729(2) 0.16248(14) 0.0385(5) Uani 1 1 d .
O8 O 0.6572(2) 0.77549(19) 0.31309(12) 0.0289(4) Uani 1 1 d .
N2 N 0.4401(2) 0.5869(2) 0.24075(13) 0.0209(4) Uani 1 1 d .
C19 C 0.6044(3) 0.3974(3) 0.10085(17) 0.0287(5) Uani 1 1 d .
H19 H 0.5612 0.2966 0.0690 0.034 Uiso 1 1 calc R
C20 C 0.5620(3) 0.5144(3) 0.05104(16) 0.0262(5) Uani 1 1 d .
H20 H 0.4760 0.4999 0.0021 0.031 Uiso 1 1 calc R
C21 C 0.6676(3) 0.6410(3) 0.08853(16) 0.0241(5) Uani 1 1 d .
H21 H 0.6692 0.7334 0.0718 0.029 Uiso 1 1 calc R
C22 C 0.7847(3) 0.6118(3) 0.16263(16) 0.0235(5) Uani 1 1 d .
H22 H 0.8913 0.6885 0.1810 0.028 Uiso 1 1 calc R
C23 C 0.7875(3) 0.4624(3) 0.12416(17) 0.0297(5) Uani 1 1 d .
H23A H 0.8380 0.4667 0.0714 0.036 Uiso 1 1 calc R
H23B H 0.8380 0.4128 0.1688 0.036 Uiso 1 1 calc R
C24 C 0.6934(3) 0.5607(2) 0.23940(15) 0.0208(5) Uani 1 1 d .
H24 H 0.7670 0.5426 0.2906 0.025 Uiso 1 1 calc R
C25 C 0.5635(3) 0.4189(2) 0.19499(16) 0.0237(5) Uani 1 1 d .
H25 H 0.5699 0.3361 0.2288 0.028 Uiso 1 1 calc R
C26 C 0.4069(3) 0.4499(3) 0.19530(16) 0.0255(5) Uani 1 1 d .
C27 C 0.6020(3) 0.6559(2) 0.26978(15) 0.0200(4) Uani 1 1 d .
C28 C 0.3224(3) 0.6567(3) 0.26059(17) 0.0263(5) Uani 1 1 d .
H28 H 0.3871 0.7544 0.2930 0.032 Uiso 1 1 calc R
C29 C 0.2240(3) 0.5787(3) 0.32638(16) 0.0220(5) Uani 1 1 d .
C30 C 0.2258(3) 0.6858(3) 0.17712(17) 0.0294(5) Uani 1 1 d .
H30A H 0.1541 0.7392 0.1942 0.035 Uiso 1 1 calc R
H30B H 0.1574 0.5921 0.1429 0.035 Uiso 1 1 calc R
C31 C 0.3289(3) 0.7728(3) 0.11777(17) 0.0272(5) Uani 1 1 d .
C32 C 0.2967(3) 0.7217(3) 0.02892(18) 0.0291(5) Uani 1 1 d .
H32 H 0.2141 0.6329 0.0074 0.035 Uiso 1 1 calc R
C33 C 0.3810(3) 0.7958(3) -0.02934(17) 0.0324(6) Uani 1 1 d .
H33 H 0.3558 0.7583 -0.0904 0.039 Uiso 1 1 calc R
C34 C 0.5019(3) 0.9243(3) 0.0006(2) 0.0383(7) Uani 1 1 d .
H34 H 0.5604 0.9760 -0.0396 0.046 Uiso 1 1 calc R
C35 C 0.5373(3) 0.9775(3) 0.0894(2) 0.0356(6) Uani 1 1 d .
H35 H 0.6205 1.0662 0.1107 0.043 Uiso 1 1 calc R
C36 C 0.4518(3) 0.9018(3) 0.14767(17) 0.0308(5) Uani 1 1 d .
H36 H 0.4776 0.9385 0.2088 0.037 Uiso 1 1 calc R
O9 O 0.9235(2) 0.3675(2) 0.59831(12) 0.0280(4) Uani 1 1 d D
O10 O 0.9198(2) 0.5210(2) 0.45492(13) 0.0363(4) Uani 1 1 d D
N3 N 0.0494(2) 0.0726(2) 0.37238(13) 0.0199(4) Uani 1 1 d .
C37 C -0.0341(3) 0.1700(3) 0.22877(18) 0.0335(6) Uani 1 1 d .
H37A H -0.0742 0.1396 0.1650 0.050 Uiso 1 1 calc GR
H37B H 0.0748 0.2384 0.2386 0.050 Uiso 1 1 calc GR
H37C H -0.1047 0.2170 0.2525 0.050 Uiso 1 1 calc GR
C38 C -0.0315(3) 0.0384(3) 0.27546(16) 0.0234(5) Uani 1 1 d .
H38A H -0.1434 -0.0244 0.2708 0.028 Uiso 1 1 calc R
H38B H 0.0244 -0.0174 0.2441 0.028 Uiso 1 1 calc R
C39 C 0.0255(3) -0.0722(2) 0.40859(16) 0.0234(5) Uani 1 1 d .
H39A H -0.0898 -0.1289 0.3922 0.028 Uiso 1 1 calc R
H39B H 0.0852 -0.1264 0.3791 0.028 Uiso 1 1 calc R
C40 C 0.0788(3) -0.0628(3) 0.50824(17) 0.0293(5) Uani 1 1 d .
H40A H 0.0682 -0.1602 0.5246 0.044 Uiso 1 1 calc GR
H40B H 0.0114 -0.0203 0.5384 0.044 Uiso 1 1 calc GR
H40C H 0.1910 -0.0020 0.5260 0.044 Uiso 1 1 calc GR
C41 C 0.3189(3) 0.0891(3) 0.32848(19) 0.0312(5) Uani 1 1 d .
H41A H 0.2854 0.0981 0.2658 0.047 Uiso 1 1 calc GR
H41B H 0.2967 -0.0135 0.3362 0.047 Uiso 1 1 calc GR
H41C H 0.4342 0.1394 0.3476 0.047 Uiso 1 1 calc GR
C42 C 0.2272(3) 0.1560(3) 0.38368(17) 0.0245(5) Uani 1 1 d .
H42A H 0.2378 0.2550 0.3684 0.029 Uiso 1 1 calc R
H42B H 0.2778 0.1651 0.4470 0.029 Uiso 1 1 calc R
C43 C -0.0231(3) 0.1686(3) 0.42266(16) 0.0246(5) Uani 1 1 d .
H43A H 0.0321 0.1883 0.4856 0.030 Uiso 1 1 calc R
H43B H -0.0026 0.2625 0.3984 0.030 Uiso 1 1 calc R
C44 C -0.2020(3) 0.1044(3) 0.4182(2) 0.0337(6) Uani 1 1 d .
H44A H -0.2584 0.0880 0.3563 0.051 Uiso 1 1 calc GR
H44B H -0.2395 0.1717 0.4525 0.051 Uiso 1 1 calc GR
H44C H -0.2236 0.0122 0.4430 0.051 Uiso 1 1 calc GR
N4 N 0.4711(2) 0.7219(2) 0.63373(13) 0.0209(4) Uani 1 1 d .
C45 C 0.1970(3) 0.6996(3) 0.67314(17) 0.0268(5) Uani 1 1 d .
H45A H 0.0826 0.6460 0.6534 0.040 Uiso 1 1 calc GR
H45B H 0.2155 0.8017 0.6647 0.040 Uiso 1 1 calc GR
H45C H 0.2302 0.6922 0.7361 0.040 Uiso 1 1 calc GR
C46 C 0.2940(3) 0.6361(2) 0.61918(17) 0.0238(5) Uani 1 1 d .
H46A H 0.2465 0.6283 0.5555 0.029 Uiso 1 1 calc R
H46B H 0.2841 0.5367 0.6337 0.029 Uiso 1 1 calc R
C47 C 0.5481(3) 0.6296(3) 0.58386(19) 0.0291(5) Uani 1 1 d .
H47A H 0.5279 0.5349 0.6070 0.035 Uiso 1 1 calc R
H47B H 0.4952 0.6113 0.5205 0.035 Uiso 1 1 calc R
C48 C 0.7266(3) 0.6960(3) 0.5905(2) 0.0374(6) Uani 1 1 d .
H48A H 0.7668 0.6303 0.5566 0.056 Uiso 1 1 calc GR
H48B H 0.7809 0.7119 0.6528 0.056 Uiso 1 1 calc GR
H48C H 0.7481 0.7888 0.5663 0.056 Uiso 1 1 calc GR
C49 C 0.4464(3) 0.8627(3) 0.49984(17) 0.0298(5) Uani 1 1 d .
H49A H 0.5110 0.8163 0.4700 0.045 Uiso 1 1 calc GR
H49B H 0.4639 0.9614 0.4843 0.045 Uiso 1 1 calc GR
H49C H 0.3326 0.8068 0.4809 0.045 Uiso 1 1 calc GR
C50 C 0.4956(3) 0.8686(2) 0.59938(16) 0.0229(5) Uani 1 1 d .
H50A H 0.4337 0.9208 0.6286 0.027 Uiso 1 1 calc R
H50B H 0.6105 0.9259 0.6175 0.027 Uiso 1 1 calc R
C51 C 0.5475(3) 0.7539(3) 0.73135(16) 0.0243(5) Uani 1 1 d .
H51A H 0.4905 0.8096 0.7619 0.029 Uiso 1 1 calc R
H51B H 0.6601 0.8163 0.7378 0.029 Uiso 1 1 calc R
C52 C 0.5467(3) 0.6213(3) 0.7776(2) 0.0354(6) Uani 1 1 d .
H52A H 0.6164 0.5731 0.7540 0.053 Uiso 1 1 calc GR
H52B H 0.4370 0.5543 0.7672 0.053 Uiso 1 1 calc GR
H52C H 0.5862 0.6509 0.8414 0.053 Uiso 1 1 calc GR
H11A H 0.550(5) 0.384(4) 0.449(2) 0.053 Uiso 1 1 d DR
H9A H 0.930(5) 0.412(4) 0.554(2) 0.053 Uiso 1 1 d DR
H10A H 0.984(5) 0.547(4) 0.417(2) 0.053 Uiso 1 1 d DR
H9B H 1.006(4) 0.337(4) 0.611(3) 0.053 Uiso 1 1 d DR
H11B H 0.487(4) 0.460(4) 0.392(3) 0.053 Uiso 1 1 d DR
H12C H 0.669(3) 0.285(5) 0.574(3) 0.053 Uiso 1 1 d DR
H12D H 0.519(5) 0.247(4) 0.589(2) 0.053 Uiso 1 1 d DR
H10B H 0.827(3) 0.516(4) 0.431(3) 0.053 Uiso 1 1 d DR

loop_
_atom_site_aniso_label
_atom_site_aniso_U_11
_atom_site_aniso_U_22
_atom_site_aniso_U_33
_atom_site_aniso_U_23
_atom_site_aniso_U_13
_atom_site_aniso_U_12
O1 0.0239(8) 0.0267(8) 0.0221(8) 0.0051(6) 0.0069(6) 0.0094(7)
O2 0.0221(8) 0.0470(11) 0.0277(9) 0.0096(8) 0.0105(7) 0.0166(8)
O3 0.0245(9) 0.0235(8) 0.0361(10) -0.0016(7) 0.0080(7) -0.0018(7)
O4 0.0220(8) 0.0225(8) 0.0256(8) -0.0034(6) 0.0039(6) 0.0065(6)
N1 0.0182(9) 0.0191(9) 0.0199(9) 0.0026(7) 0.0069(7) 0.0061(7)
C1 0.0190(10) 0.0227(11) 0.0228(11) 0.0038(9) 0.0078(9) 0.0079(8)
C2 0.0224(11) 0.0241(11) 0.0210(11) 0.0087(9) 0.0100(9) 0.0105(9)
C3 0.0253(11) 0.0294(12) 0.0171(10) 0.0034(9) 0.0088(8) 0.0120(9)
C4 0.0297(12) 0.0208(11) 0.0243(12) 0.0027(9) 0.0121(9) 0.0106(9)
C5 0.0260(12) 0.0282(12) 0.0234(11) 0.0068(9) 0.0103(9) 0.0155(10)
C6 0.0251(11) 0.0193(10) 0.0224(11) 0.0051(9) 0.0092(9) 0.0093(9)
C7 0.0201(10) 0.0223(11) 0.0176(11) 0.0044(9) 0.0059(8) 0.0077(9)
C8 0.0202(10) 0.0233(11) 0.0165(10) 0.0057(8) 0.0059(8) 0.0079(9)
C9 0.0260(12) 0.0189(10) 0.0188(11) 0.0045(8) 0.0077(9) 0.0038(9)
C10 0.0162(10) 0.0244(11) 0.0211(11) 0.0026(8) 0.0049(8) 0.0066(8)
C11 0.0159(10) 0.0221(11) 0.0213(11) -0.0002(8) 0.0045(8) 0.0025(8)
C12 0.0202(10) 0.0236(11) 0.0241(11) 0.0013(8) 0.0057(8) 0.0097(8)
C13 0.0207(11) 0.0241(11) 0.0257(12) 0.0055(9) 0.0046(9) 0.0137(9)
C14 0.0192(10) 0.0249(11) 0.0292(12) 0.0061(9) 0.0023(9) 0.0060(9)
C15 0.0284(12) 0.0317(13) 0.0228(11) 0.0020(9) -0.0013(9) 0.0118(10)
C16 0.0338(13) 0.0337(13) 0.0252(12) 0.0133(10) 0.0082(10) 0.0176(11)
C17 0.0264(12) 0.0215(11) 0.0381(14) 0.0102(10) 0.0074(10) 0.0103(9)
C18 0.0276(12) 0.0228(11) 0.0269(12) 0.0001(9) 0.0001(9) 0.0123(9)
O12 0.0248(9) 0.0484(11) 0.0299(10) 0.0120(8) 0.0112(7) 0.0089(8)
O11 0.0264(9) 0.0432(11) 0.0243(9) 0.0071(8) 0.0066(7) 0.0128(8)
O5 0.0274(9) 0.0288(9) 0.0267(9) 0.0097(7) 0.0095(7) 0.0124(7)
O6 0.0258(9) 0.0530(11) 0.0320(9) 0.0174(8) 0.0159(7) 0.0201(8)
O7 0.0261(9) 0.0335(10) 0.0451(11) -0.0010(8) 0.0072(8) -0.0059(8)
O8 0.0286(9) 0.0279(9) 0.0283(9) -0.0042(7) 0.0051(7) 0.0078(7)
N2 0.0182(9) 0.0238(9) 0.0224(9) 0.0063(7) 0.0080(7) 0.0063(8)
C19 0.0396(14) 0.0250(11) 0.0248(12) 0.0009(9) 0.0095(10) 0.0139(10)
C20 0.0291(12) 0.0332(13) 0.0201(11) 0.0034(10) 0.0070(9) 0.0141(10)
C21 0.0267(12) 0.0300(12) 0.0232(12) 0.0095(9) 0.0128(9) 0.0145(10)
C22 0.0200(11) 0.0305(12) 0.0240(12) 0.0076(9) 0.0105(9) 0.0099(9)
C23 0.0380(14) 0.0388(14) 0.0249(12) 0.0077(10) 0.0138(10) 0.0261(12)
C24 0.0188(10) 0.0277(12) 0.0194(11) 0.0053(9) 0.0049(9) 0.0115(9)
C25 0.0303(12) 0.0202(10) 0.0237(12) 0.0060(9) 0.0091(9) 0.0098(9)
C26 0.0245(12) 0.0249(11) 0.0259(12) 0.0064(9) 0.0089(9) 0.0029(9)
C27 0.0212(10) 0.0224(11) 0.0170(10) 0.0040(8) 0.0052(8) 0.0065(9)
C28 0.0235(11) 0.0315(12) 0.0304(12) 0.0118(10) 0.0132(10) 0.0123(10)
C29 0.0195(11) 0.0238(11) 0.0214(11) 0.0010(9) 0.0062(9) 0.0042(9)
C30 0.0216(11) 0.0363(13) 0.0311(13) 0.0067(10) 0.0064(10) 0.0088(10)
C31 0.0240(11) 0.0340(13) 0.0320(13) 0.0151(10) 0.0106(10) 0.0166(10)
C32 0.0201(11) 0.0313(12) 0.0370(14) 0.0060(10) 0.0032(10) 0.0106(9)
C33 0.0328(13) 0.0498(16) 0.0214(12) 0.0089(11) 0.0057(10) 0.0220(12)
C34 0.0289(13) 0.0507(17) 0.0484(17) 0.0340(14) 0.0186(12) 0.0196(12)
C35 0.0226(12) 0.0258(12) 0.0557(17) 0.0108(12) -0.0015(11) 0.0071(10)
C36 0.0339(13) 0.0364(14) 0.0281(13) 0.0043(10) 0.0022(10) 0.0222(11)
O9 0.0248(9) 0.0381(10) 0.0238(9) 0.0067(7) 0.0064(7) 0.0124(7)
O10 0.0297(10) 0.0557(12) 0.0299(10) 0.0165(9) 0.0154(8) 0.0155(9)
N3 0.0186(9) 0.0188(9) 0.0203(9) 0.0005(7) 0.0025(7) 0.0044(7)
C37 0.0307(13) 0.0366(14) 0.0304(14) 0.0121(11) 0.0026(11) 0.0064(11)
C38 0.0222(11) 0.0254(11) 0.0203(11) 0.0010(9) 0.0020(9) 0.0053(9)
C39 0.0243(11) 0.0190(11) 0.0263(12) 0.0043(9) 0.0039(9) 0.0059(9)
C40 0.0287(12) 0.0321(13) 0.0274(13) 0.0081(10) 0.0043(10) 0.0095(10)
C41 0.0222(12) 0.0378(14) 0.0351(14) 0.0076(11) 0.0080(10) 0.0098(10)
C42 0.0170(11) 0.0238(11) 0.0291(12) 0.0048(9) 0.0023(9) 0.0019(9)
C43 0.0233(11) 0.0225(11) 0.0274(12) -0.0038(9) 0.0044(9) 0.0082(9)
C44 0.0270(13) 0.0319(13) 0.0415(15) -0.0086(11) 0.0084(11) 0.0103(11)
N4 0.0194(9) 0.0168(9) 0.0266(10) 0.0000(7) 0.0058(8) 0.0056(7)
C45 0.0191(11) 0.0300(12) 0.0314(13) 0.0042(10) 0.0063(9) 0.0069(9)
C46 0.0186(11) 0.0205(11) 0.0305(12) 0.0009(9) 0.0031(9) 0.0048(9)
C47 0.0265(12) 0.0232(11) 0.0380(14) -0.0058(10) 0.0070(10) 0.0103(10)
C48 0.0262(13) 0.0361(15) 0.0493(17) -0.0091(12) 0.0105(12) 0.0102(11)
C49 0.0274(12) 0.0321(13) 0.0288(13) 0.0056(10) 0.0055(10) 0.0075(10)
C50 0.0207(11) 0.0190(10) 0.0290(12) 0.0031(9) 0.0067(9) 0.0052(8)
C51 0.0201(11) 0.0262(11) 0.0255(12) 0.0032(9) 0.0033(9) 0.0062(9)
C52 0.0305(13) 0.0357(14) 0.0412(15) 0.0162(12) 0.0070(11) 0.0098(11)

loop_
_atom_type_symbol
_atom_type_description
_atom_type_scat_dispersion_real
_atom_type_scat_dispersion_imag
_atom_type_scat_source
C C 0.0181 0.0091 'International Tables Vol C Tables 4.2.6.8 and 6.1.1.4'
H H 0.0000 0.0000 'International Tables Vol C Tables 4.2.6.8 and 6.1.1.4'
N N 0.0311 0.0180 'International Tables Vol C Tables 4.2.6.8 and 6.1.1.4'
O O 0.0492 0.0322 'International Tables Vol C Tables 4.2.6.8 and 6.1.1.4'

loop_
_geom_angle_atom_site_label_1
_geom_angle_atom_site_label_2
_geom_angle_atom_site_label_3
_geom_angle
C8 N1 C9 112.73(18)
C8 N1 C10 126.28(18)
C9 N1 C10 120.90(18)
C2 C1 H1 116.0
C2 C1 C5 100.46(19)
C2 C1 C7 107.42(18)
C5 C1 H1 116.0
C5 C1 C7 98.51(17)
C7 C1 H1 116.0
C1 C2 H2 126.0
C3 C2 C1 108.0(2)
C3 C2 H2 126.0
C2 C3 H3 126.4
C2 C3 C4 107.1(2)
C4 C3 H3 126.4
C3 C4 H4 116.1
C3 C4 C5 100.73(19)
C3 C4 C6 105.95(18)
C5 C4 H4 116.1
C5 C4 C6 99.35(18)
C6 C4 H4 116.1
C1 C5 H5A 112.9
C1 C5 H5B 112.9
C4 C5 C1 93.89(17)
C4 C5 H5A 112.9
C4 C5 H5B 112.9
H5A C5 H5B 110.4
C4 C6 H6 111.4
C7 C6 C4 103.55(17)
C7 C6 H6 111.4
C9 C6 C4 113.97(19)
C9 C6 H6 111.4
C9 C6 C7 104.57(18)
C1 C7 H7 110.8
C6 C7 C1 102.76(17)
C6 C7 H7 110.8
C8 C7 C1 116.19(18)
C8 C7 C6 105.10(18)
C8 C7 H7 110.8
O4 C8 N1 124.4(2)
O4 C8 C7 127.1(2)
N1 C8 C7 108.47(19)
O3 C9 N1 123.9(2)
O3 C9 C6 127.4(2)
N1 C9 C6 108.66(19)
N1 C10 H10 106.9
N1 C10 C11 111.94(18)
N1 C10 C12 112.40(17)
C11 C10 H10 106.9
C12 C10 H10 106.9
C12 C10 C11 111.41(18)
O1 C11 O2 127.4(2)
O1 C11 C10 118.31(19)
O2 C11 C10 114.2(2)
C10 C12 H12A 108.5
C10 C12 H12B 108.5
H12A C12 H12B 107.5
C13 C12 C10 115.25(18)
C13 C12 H12A 108.5
C13 C12 H12B 108.5
C14 C13 C12 122.4(2)
C14 C13 C18 117.8(2)
C18 C13 C12 119.8(2)
C13 C14 H14 119.3
C15 C14 C13 121.4(2)
C15 C14 H14 119.3
C14 C15 H15 120.1
C14 C15 C16 119.9(2)
C16 C15 H15 120.1
C15 C16 H16 120.1
C17 C16 C15 119.8(2)
C17 C16 H16 120.1
C16 C17 H17 119.9
C16 C17 C18 120.2(2)
C18 C17 H17 119.9
C13 C18 H18 119.5
C17 C18 C13 120.9(2)
C17 C18 H18 119.5
H12C O12 H12D 104(4)
H11A O11 H11B 103(4)
C26 N2 C28 126.5(2)
C27 N2 C26 112.89(19)
C27 N2 C28 120.6(2)
C20 C19 H19 116.2
C20 C19 C23 100.2(2)
C20 C19 C25 105.89(19)
C23 C19 H19 116.2
C23 C19 C25 99.9(2)
C25 C19 H19 116.2
C19 C20 H20 126.3
C21 C20 C19 107.4(2)
C21 C20 H20 126.3
C20 C21 H21 126.0
C20 C21 C22 107.9(2)
C22 C21 H21 126.0
C21 C22 H22 116.0
C21 C22 C23 100.3(2)
C21 C22 C24 108.21(18)
C23 C22 H22 116.0
C23 C22 C24 97.87(18)
C24 C22 H22 116.0
C19 C23 C22 94.19(18)
C19 C23 H23A 112.9
C19 C23 H23B 112.9
C22 C23 H23A 112.9
C22 C23 H23B 112.9
H23A C23 H23B 110.3
C22 C24 H24 111.0
C25 C24 C22 102.84(18)
C25 C24 H24 111.0
C27 C24 C22 115.64(19)
C27 C24 H24 111.0
C27 C24 C25 104.83(18)
C19 C25 H25 111.2
C24 C25 C19 103.23(19)
C24 C25 H25 111.2
C26 C25 C19 115.0(2)
C26 C25 C24 104.39(18)
C26 C25 H25 111.2
O7 C26 N2 123.4(2)
O7 C26 C25 128.1(2)
N2 C26 C25 108.5(2)
O8 C27 N2 123.6(2)
O8 C27 C24 127.4(2)
N2 C27 C24 109.04(19)
N2 C28 H28 105.4
N2 C28 C29 111.83(19)
N2 C28 C30 112.02(19)
C29 C28 H28 105.4
C30 C28 H28 105.4
C30 C28 C29 115.77(19)
O5 C29 O6 127.2(2)
O5 C29 C28 117.4(2)
O6 C29 C28 115.1(2)
C28 C30 H30A 108.8
C28 C30 H30B 108.8
C28 C30 C31 113.62(19)
H30A C30 H30B 107.7
C31 C30 H30A 108.8
C31 C30 H30B 108.8
C32 C31 C30 118.1(2)
C32 C31 C36 118.0(2)
C36 C31 C30 123.9(2)
C31 C32 H32 119.1
C33 C32 C31 121.7(3)
C33 C32 H32 119.1
C32 C33 H33 120.0
C32 C33 C34 120.1(3)
C34 C33 H33 120.0
C33 C34 H34 120.3
C33 C34 C35 119.4(2)
C35 C34 H34 120.3
C34 C35 H35 120.0
C34 C35 C36 120.1(3)
C36 C35 H35 120.0
C31 C36 H36 119.6
C35 C36 C31 120.8(2)
C35 C36 H36 119.6
H9A O9 H9B 110(4)
H10A O10 H10B 109(4)
C38 N3 C39 106.42(17)
C38 N3 C42 111.29(18)
C38 N3 C43 110.93(18)
C39 N3 C42 110.95(17)
C43 N3 C39 111.07(18)
C43 N3 C42 106.27(17)
H37A C37 H37B 109.5
H37A C37 H37C 109.5
H37B C37 H37C 109.5
C38 C37 H37A 109.5
C38 C37 H37B 109.5
C38 C37 H37C 109.5
N3 C38 C37 114.7(2)
N3 C38 H38A 108.6
N3 C38 H38B 108.6
C37 C38 H38A 108.6
C37 C38 H38B 108.6
H38A C38 H38B 107.6
N3 C39 H39A 108.4
N3 C39 H39B 108.4
H39A C39 H39B 107.5
C40 C39 N3 115.32(19)
C40 C39 H39A 108.4
C40 C39 H39B 108.4
C39 C40 H40A 109.5
C39 C40 H40B 109.5
C39 C40 H40C 109.5
H40A C40 H40B 109.5
H40A C40 H40C 109.5
H40B C40 H40C 109.5
H41A C41 H41B 109.5
H41A C41 H41C 109.5
H41B C41 H41C 109.5
C42 C41 H41A 109.5
C42 C41 H41B 109.5
C42 C41 H41C 109.5
N3 C42 H42A 108.5
N3 C42 H42B 108.5
C41 C42 N3 115.2(2)
C41 C42 H42A 108.5
C41 C42 H42B 108.5
H42A C42 H42B 107.5
N3 C43 H43A 108.7
N3 C43 H43B 108.7
H43A C43 H43B 107.6
C44 C43 N3 114.23(19)
C44 C43 H43A 108.7
C44 C43 H43B 108.7
C43 C44 H44A 109.5
C43 C44 H44B 109.5
C43 C44 H44C 109.5
H44A C44 H44B 109.5
H44A C44 H44C 109.5
H44B C44 H44C 109.5
C46 N4 C47 106.11(17)
C46 N4 C50 111.19(17)
C47 N4 C50 110.89(19)
C51 N4 C46 111.52(18)
C51 N4 C47 111.07(18)
C51 N4 C50 106.15(17)
H45A C45 H45B 109.5
H45A C45 H45C 109.5
H45B C45 H45C 109.5
C46 C45 H45A 109.5
C46 C45 H45B 109.5
C46 C45 H45C 109.5
N4 C46 H46A 108.5
N4 C46 H46B 108.5
C45 C46 N4 115.02(19)
C45 C46 H46A 108.5
C45 C46 H46B 108.5
H46A C46 H46B 107.5
N4 C47 H47A 108.6
N4 C47 H47B 108.6
H47A C47 H47B 107.6
C48 C47 N4 114.5(2)
C48 C47 H47A 108.6
C48 C47 H47B 108.6
C47 C48 H48A 109.5
C47 C48 H48B 109.5
C47 C48 H48C 109.5
H48A C48 H48B 109.5
H48A C48 H48C 109.5
H48B C48 H48C 109.5
H49A C49 H49B 109.5
H49A C49 H49C 109.5
H49B C49 H49C 109.5
C50 C49 H49A 109.5
C50 C49 H49B 109.5
C50 C49 H49C 109.5
N4 C50 H50A 108.4
N4 C50 H50B 108.4
C49 C50 N4 115.37(19)
C49 C50 H50A 108.4
C49 C50 H50B 108.4
H50A C50 H50B 107.5
N4 C51 H51A 108.6
N4 C51 H51B 108.6
N4 C51 C52 114.9(2)
H51A C51 H51B 107.5
C52 C51 H51A 108.6
C52 C51 H51B 108.6
C51 C52 H52A 109.5
C51 C52 H52B 109.5
C51 C52 H52C 109.5
H52A C52 H52B 109.5
H52A C52 H52C 109.5
H52B C52 H52C 109.5

loop_
_geom_bond_atom_site_label_1
_geom_bond_atom_site_label_2
_geom_bond_distance
O1 C11 1.245(3)
O2 C11 1.258(3)
O3 C9 1.216(3)
O4 C8 1.217(3)
N1 C8 1.384(3)
N1 C9 1.393(3)
N1 C10 1.467(3)
C1 H1 1.0000
C1 C2 1.518(3)
C1 C5 1.542(3)
C1 C7 1.570(3)
C2 H2 0.9500
C2 C3 1.335(4)
C3 H3 0.9500
C3 C4 1.517(3)
C4 H4 1.0000
C4 C5 1.539(3)
C4 C6 1.571(3)
C5 H5A 0.9900
C5 H5B 0.9900
C6 H6 1.0000
C6 C7 1.535(3)
C6 C9 1.508(3)
C7 H7 1.0000
C7 C8 1.507(3)
C10 H10 1.0000
C10 C11 1.559(3)
C10 C12 1.540(3)
C12 H12A 0.9900
C12 H12B 0.9900
C12 C13 1.512(3)
C13 C14 1.395(4)
C13 C18 1.398(3)
C14 H14 0.9500
C14 C15 1.382(4)
C15 H15 0.9500
C15 C16 1.387(4)
C16 H16 0.9500
C16 C17 1.380(4)
C17 H17 0.9500
C17 C18 1.387(4)
C18 H18 0.9500
O12 H12C 0.84(3)
O12 H12D 0.86(3)
O11 H11A 0.84(2)
O11 H11B 0.87(3)
O5 C29 1.248(3)
O6 C29 1.251(3)
O7 C26 1.209(3)
O8 C27 1.220(3)
N2 C26 1.388(3)
N2 C27 1.377(3)
N2 C28 1.467(3)
C19 H19 1.0000
C19 C20 1.519(4)
C19 C23 1.533(4)
C19 C25 1.569(3)
C20 H20 0.9500
C20 C21 1.331(4)
C21 H21 0.9500
C21 C22 1.515(3)
C22 H22 1.0000
C22 C23 1.542(3)
C22 C24 1.572(3)
C23 H23A 0.9900
C23 H23B 0.9900
C24 H24 1.0000
C24 C25 1.540(3)
C24 C27 1.501(3)
C25 H25 1.0000
C25 C26 1.512(3)
C28 H28 1.0000
C28 C29 1.543(3)
C28 C30 1.517(3)
C30 H30A 0.9900
C30 H30B 0.9900
C30 C31 1.525(3)
C31 C32 1.377(4)
C31 C36 1.387(4)
C32 H32 0.9500
C32 C33 1.372(4)
C33 H33 0.9500
C33 C34 1.377(4)
C34 H34 0.9500
C34 C35 1.380(5)
C35 H35 0.9500
C35 C36 1.384(4)
C36 H36 0.9500
O9 H9A 0.84(3)
O9 H9B 0.87(3)
O10 H10A 0.88(3)
O10 H10B 0.83(3)
N3 C38 1.514(3)
N3 C39 1.522(3)
N3 C42 1.523(3)
N3 C43 1.522(3)
C37 H37A 0.9800
C37 H37B 0.9800
C37 H37C 0.9800
C37 C38 1.517(3)
C38 H38A 0.9900
C38 H38B 0.9900
C39 H39A 0.9900
C39 H39B 0.9900
C39 C40 1.518(3)
C40 H40A 0.9800
C40 H40B 0.9800
C40 H40C 0.9800
C41 H41A 0.9800
C41 H41B 0.9800
C41 H41C 0.9800
C41 C42 1.511(3)
C42 H42A 0.9900
C42 H42B 0.9900
C43 H43A 0.9900
C43 H43B 0.9900
C43 C44 1.516(3)
C44 H44A 0.9800
C44 H44B 0.9800
C44 H44C 0.9800
N4 C46 1.519(3)
N4 C47 1.521(3)
N4 C50 1.526(3)
N4 C51 1.514(3)
C45 H45A 0.9800
C45 H45B 0.9800
C45 H45C 0.9800
C45 C46 1.518(3)
C46 H46A 0.9900
C46 H46B 0.9900
C47 H47A 0.9900
C47 H47B 0.9900
C47 C48 1.510(4)
C48 H48A 0.9800
C48 H48B 0.9800
C48 H48C 0.9800
C49 H49A 0.9800
C49 H49B 0.9800
C49 H49C 0.9800
C49 C50 1.516(4)
C50 H50A 0.9900
C50 H50B 0.9900
C51 H51A 0.9900
C51 H51B 0.9900
C51 C52 1.516(4)
C52 H52A 0.9800
C52 H52B 0.9800
C52 H52C 0.9800
